data_4331472
loop_
_publ_author_name
'Jaffray, Paul M.'
'McClintock, Lisa F.'
'Baxter, Kay E.'
'Blackman, Allan G.'

_publ_section_title
;
 Cobalt(III) Carbonate and Bicarbonate Chelate Complexes of Tripodal
 Tetraamine Ligands Containing Pyridyl Donors:&#x00A0; The Steric Basis
 for the Stability of Chelated Bicarbonate Complexes
;
_journal_issue 12
_journal_name_full 'Inorganic Chemistry'
_journal_page_first 4215
_journal_page_last 4225
_journal_paper_doi 10.1021/ic0482537
_journal_volume 44
_journal_year 2005
_chemical_formula_sum 'C22 H24 Cl Co N4 O7'
_chemical_formula_weight 550.83
_chemical_name_systematic
;
 ?
;
_space_group_IT_number 61
_symmetry_cell_setting orthorhombic
_symmetry_space_group_name_Hall '-P 2ac 2ab'
_symmetry_space_group_name_H-M 'P b c a'
_atom_sites_solution_hydrogens geom
_atom_sites_solution_primary direct
_atom_sites_solution_secondary difmap
_audit_conform_dict_location ftp://ftp.iucr.org/pub/cif_core.dic
_audit_conform_dict_name cif_core.dic
_audit_conform_dict_version 2.2
_audit_creation_date 2004-08-18T12:02:19-00:00
_audit_creation_method 'WinGX routine CIF_UPDATE'
_cell_angle_alpha 90
_cell_angle_beta 90
_cell_angle_gamma 90
_cell_formula_units_Z 8
_cell_length_a 14.8650(15)
_cell_length_b 14.8578(14)
_cell_length_c 20.474(2)
_cell_measurement_temperature 161(2)
_cell_volume 4521.9(8)
_computing_cell_refinement 'Bruker SMART'
_computing_data_collection 'Bruker SMART'
_computing_data_reduction 'Bruker SHELXTL'
_computing_molecular_graphics WinGX
_computing_publication_material WinGX
_computing_structure_refinement 'SHELXL-97 (Sheldrick, 1997)'
_computing_structure_solution 'SHELXS-97 (Sheldrick, 1997)'
_diffrn_ambient_temperature 161(2)
_diffrn_measured_fraction_theta_full 0.947
_diffrn_measured_fraction_theta_max 0.947
_diffrn_measurement_device_type 'CCD area detector'
_diffrn_measurement_method 'phi and omega scans'
_diffrn_radiation_monochromator graphite
_diffrn_radiation_type MoK\a
_diffrn_radiation_wavelength 0.71073
_diffrn_reflns_av_R_equivalents 0.0326
_diffrn_reflns_av_unetI/netI 0.0301
_diffrn_reflns_limit_h_max 17
_diffrn_reflns_limit_h_min -14
_diffrn_reflns_limit_k_max 8
_diffrn_reflns_limit_k_min -18
_diffrn_reflns_limit_l_max 25
_diffrn_reflns_limit_l_min -25
_diffrn_reflns_number 16881
_diffrn_reflns_theta_full 26.44
_diffrn_reflns_theta_max 26.44
_diffrn_reflns_theta_min 2.74
_exptl_absorpt_coefficient_mu 0.931
_exptl_absorpt_correction_T_max 1
_exptl_absorpt_correction_T_min 0.822847
_exptl_absorpt_correction_type multi-scan
_exptl_absorpt_process_details 'SADABS (Bruker, 1997)'
_exptl_crystal_colour red
_exptl_crystal_density_diffrn 1.618
_exptl_crystal_density_meas ?
_exptl_crystal_density_method 'not measured'
_exptl_crystal_description prism
_exptl_crystal_F_000 2272
_exptl_crystal_size_max 0.55
_exptl_crystal_size_mid 0.2
_exptl_crystal_size_min 0.16
_refine_diff_density_max 0.872
_refine_diff_density_min -0.388
_refine_diff_density_rms 0.082
_refine_ls_extinction_method none
_refine_ls_goodness_of_fit_ref 1.268
_refine_ls_hydrogen_treatment constr
_refine_ls_matrix_type full
_refine_ls_number_parameters 316
_refine_ls_number_reflns 4420
_refine_ls_number_restraints 0
_refine_ls_restrained_S_all 1.268
_refine_ls_R_factor_all 0.0697
_refine_ls_R_factor_gt 0.0621
_refine_ls_shift/su_max 0
_refine_ls_shift/su_mean 0
_refine_ls_structure_factor_coef Fsqd
_refine_ls_weighting_details 'calc w=1/[\s^2^(Fo^2^)+(0.0313P)^2^+11.5996P] where P=(Fo^2^+2Fc^2^)/3'
_refine_ls_weighting_scheme calc
_refine_ls_wR_factor_gt 0.1218
_refine_ls_wR_factor_ref 0.1247
_reflns_number_gt 4066
_reflns_number_total 4420
_reflns_threshold_expression >2sigma(I)
_cod_data_source_file ic0482537sup1.cif
_cod_data_source_block tepc
_cod_depositor_comments
;
The following automatic conversions were performed:

'_symmetry_cell_setting' value 'Orthorhombic' changed to
'orthorhombic' according to
/home/saulius/struct/CIF-dictionaries/cif_core.dic dictionary named
'cif_core.dic' version 2.4.2 from 2011-04-26.

Automatic conversion script
Id: cif_fix_values 1891 2012-01-12 08:04:46Z andrius 

The following automatic conversions were performed:

'_exptl_crystal_density_meas' value 'not measured' was changed to '?'
- the value is perceived as not measured.

Automatic conversion script
Id: cif_fix_values 3008 2015-01-20 13:52:24Z robertas 
;
_cod_original_cell_volume 4522.0(8)
_cod_original_sg_symbol_H-M Pbca
_cod_database_code 4331472

loop_
_symmetry_equiv_pos_as_xyz
'x, y, z'
'-x+1/2, -y, z+1/2'
'-x, y+1/2, -z+1/2'
'x+1/2, -y+1/2, -z'
'-x, -y, -z'
'x-1/2, y, -z-1/2'
'x, -y-1/2, z-1/2'
'-x-1/2, y-1/2, z'

loop_
_atom_site_label
_atom_site_type_symbol
_atom_site_fract_x
_atom_site_fract_y
_atom_site_fract_z
_atom_site_U_iso_or_equiv
_atom_site_adp_type
_atom_site_occupancy
_atom_site_symmetry_multiplicity
_atom_site_calc_flag
_atom_site_refinement_flags
Co1 Co -0.00499(3) 0.79025(3) 0.10961(2) 0.01667(14) Uani 1 1 d .
Cl1 Cl -0.17025(7) 0.55919(7) -0.16196(5) 0.0354(3) Uani 1 1 d .
O11 O -0.1505(2) 0.6536(2) -0.16279(18) 0.0485(9) Uani 1 1 d .
O12 O -0.1749(3) 0.5282(3) -0.09684(18) 0.0666(11) Uani 1 1 d .
O13 O -0.2604(3) 0.5466(3) -0.1881(2) 0.0886(15) Uani 1 1 d .
O14 O -0.1079(4) 0.5113(3) -0.1991(3) 0.123(3) Uani 1 1 d .
C7 C -0.1519(2) 0.8311(2) 0.08130(17) 0.0202(7) Uani 1 1 d .
O1 O -0.12183(16) 0.82478(16) 0.14189(11) 0.0188(5) Uani 1 1 d .
O2 O -0.08606(16) 0.81191(17) 0.04013(11) 0.0205(5) Uani 1 1 d .
O3 O -0.22839(17) 0.85114(19) 0.06450(12) 0.0266(6) Uani 1 1 d .
N1 N 0.0960(2) 0.7532(2) 0.05026(14) 0.0219(7) Uani 1 1 d .
C1 C 0.1867(2) 0.7538(3) 0.08235(19) 0.0290(9) Uani 1 1 d .
H1A H 0.2036 0.8166 0.0925 0.035 Uiso 1 1 calc R
H1B H 0.2317 0.7296 0.0514 0.035 Uiso 1 1 calc R
C2 C 0.1892(3) 0.6987(3) 0.14466(18) 0.0269(8) Uani 1 1 d .
H2A H 0.1597 0.64 0.1365 0.032 Uiso 1 1 calc R
H2B H 0.2528 0.6866 0.1562 0.032 Uiso 1 1 calc R
C3 C 0.0820(3) 0.6613(3) 0.0208(2) 0.0305(9) Uani 1 1 d .
H3A H 0.103 0.6155 0.0524 0.037 Uiso 1 1 calc R
H3B H 0.1199 0.6561 -0.0187 0.037 Uiso 1 1 calc R
C4 C -0.0154(3) 0.6400(3) 0.00220(19) 0.0294(9) Uani 1 1 d .
H4A H -0.0427 0.6928 -0.0198 0.035 Uiso 1 1 calc R
H4B H -0.0167 0.5887 -0.0286 0.035 Uiso 1 1 calc R
C5 C 0.0988(3) 0.8186(3) -0.00617(18) 0.0314(9) Uani 1 1 d .
H5A H 0.1396 0.7941 -0.04 0.038 Uiso 1 1 calc R
H5B H 0.0379 0.8222 -0.0255 0.038 Uiso 1 1 calc R
C6 C 0.1293(3) 0.9126(3) 0.01040(19) 0.0316(9) Uani 1 1 d .
H6A H 0.1947 0.9099 0.0191 0.038 Uiso 1 1 calc R
H6B H 0.1211 0.9499 -0.0292 0.038 Uiso 1 1 calc R
N2 N 0.06041(19) 0.7773(2) 0.19396(14) 0.0188(6) Uani 1 1 d .
C21 C 0.1440(2) 0.7435(3) 0.20174(18) 0.0221(8) Uani 1 1 d .
C22 C 0.1877(3) 0.7487(3) 0.26162(19) 0.0311(9) Uani 1 1 d .
H22 H 0.2471 0.726 0.2657 0.037 Uiso 1 1 calc R
C23 C 0.1460(3) 0.7863(3) 0.3149(2) 0.0332(10) Uani 1 1 d .
H23 H 0.1766 0.7918 0.3554 0.04 Uiso 1 1 calc R
C24 C 0.0582(3) 0.8162(3) 0.30792(19) 0.0295(9) Uani 1 1 d .
H24 H 0.0261 0.8396 0.3443 0.035 Uiso 1 1 calc R
C25 C 0.0181(3) 0.8113(3) 0.24733(18) 0.0240(8) Uani 1 1 d .
H25 H -0.0418 0.8327 0.2427 0.029 Uiso 1 1 calc R
N3 N -0.0531(2) 0.6672(2) 0.11644(14) 0.0212(7) Uani 1 1 d .
C31 C -0.0686(2) 0.6170(2) 0.06221(19) 0.0243(8) Uani 1 1 d .
C32 C -0.1280(3) 0.5451(3) 0.0640(2) 0.0317(9) Uani 1 1 d .
H32 H -0.1411 0.5127 0.0252 0.038 Uiso 1 1 calc R
C33 C -0.1685(3) 0.5203(3) 0.1225(2) 0.0358(10) Uani 1 1 d .
H33 H -0.2096 0.4714 0.1241 0.043 Uiso 1 1 calc R
C34 C -0.1477(3) 0.5684(3) 0.1785(2) 0.0330(9) Uani 1 1 d .
H34 H -0.1713 0.551 0.2197 0.04 Uiso 1 1 calc R
C35 C -0.0920(2) 0.6420(3) 0.17295(18) 0.0245(8) Uani 1 1 d .
H35 H -0.0804 0.6768 0.2109 0.029 Uiso 1 1 calc R
N4 N 0.0289(2) 0.9214(2) 0.10796(14) 0.0216(7) Uani 1 1 d .
C41 C 0.0863(2) 0.9619(3) 0.06648(18) 0.0246(8) Uani 1 1 d .
C42 C 0.1085(3) 1.0531(3) 0.0734(2) 0.0316(9) Uani 1 1 d .
H42 H 0.1507 1.0797 0.0445 0.038 Uiso 1 1 calc R
C43 C 0.0699(3) 1.1043(3) 0.1215(2) 0.0351(10) Uani 1 1 d .
H43 H 0.085 1.1661 0.1265 0.042 Uiso 1 1 calc R
C44 C 0.0084(3) 1.0636(3) 0.1625(2) 0.0317(9) Uani 1 1 d .
H44 H -0.0208 1.0974 0.1958 0.038 Uiso 1 1 calc R
C45 C -0.0100(3) 0.9739(3) 0.15458(19) 0.0271(8) Uani 1 1 d .
H45 H -0.0522 0.9467 0.1833 0.032 Uiso 1 1 calc R

loop_
_atom_site_aniso_label
_atom_site_aniso_U_11
_atom_site_aniso_U_22
_atom_site_aniso_U_33
_atom_site_aniso_U_23
_atom_site_aniso_U_13
_atom_site_aniso_U_12
Co1 0.0164(2) 0.0174(2) 0.0161(2) -0.00136(19) 0.00021(18) 0.0010(2)
Cl1 0.0441(6) 0.0293(5) 0.0327(5) 0.0009(4) 0.0110(4) -0.0039(5)
O11 0.0430(18) 0.0282(17) 0.074(2) 0.0015(16) 0.0197(17) -0.0029(15)
O12 0.105(3) 0.052(2) 0.043(2) 0.0085(18) 0.000(2) -0.005(2)
O13 0.087(3) 0.087(3) 0.092(3) 0.010(3) -0.036(3) -0.029(3)
O14 0.155(5) 0.039(2) 0.176(5) -0.003(3) 0.130(5) 0.002(3)
C7 0.0223(18) 0.0168(18) 0.0215(18) 0.0004(14) 0.0013(14) -0.0006(15)
O1 0.0183(12) 0.0216(13) 0.0165(12) -0.0009(10) 0.0013(10) 0.0010(10)
O2 0.0199(12) 0.0272(14) 0.0144(12) 0.0005(10) -0.0010(10) 0.0041(11)
O3 0.0207(13) 0.0348(16) 0.0242(13) -0.0010(12) -0.0016(10) 0.0053(12)
N1 0.0206(15) 0.0267(17) 0.0183(15) -0.0031(13) -0.0007(12) 0.0029(14)
C1 0.0181(18) 0.040(2) 0.029(2) -0.0046(18) 0.0006(16) 0.0039(18)
C2 0.0250(19) 0.026(2) 0.030(2) -0.0002(16) -0.0014(16) 0.0075(17)
C3 0.028(2) 0.033(2) 0.030(2) -0.0116(18) 0.0055(17) 0.0040(18)
C4 0.031(2) 0.030(2) 0.028(2) -0.0123(17) -0.0022(16) 0.0054(18)
C5 0.028(2) 0.047(3) 0.0196(19) 0.0020(18) 0.0054(16) 0.0030(19)
C6 0.028(2) 0.039(3) 0.028(2) 0.0108(18) 0.0055(16) -0.0013(19)
N2 0.0193(14) 0.0179(16) 0.0192(15) -0.0004(12) -0.0005(12) -0.0015(12)
C21 0.0208(18) 0.0185(18) 0.0271(19) 0.0042(15) -0.0004(15) 0.0003(15)
C22 0.0243(19) 0.040(2) 0.028(2) 0.0069(18) -0.0072(16) -0.0016(19)
C23 0.037(2) 0.040(2) 0.023(2) 0.0040(18) -0.0106(17) -0.004(2)
C24 0.036(2) 0.032(2) 0.0205(19) -0.0032(16) -0.0019(16) -0.0016(19)
C25 0.0255(19) 0.025(2) 0.0214(17) -0.0004(15) -0.0006(15) -0.0015(16)
N3 0.0202(15) 0.0186(16) 0.0248(16) -0.0039(13) -0.0026(13) 0.0021(13)
C31 0.0215(18) 0.0184(19) 0.033(2) -0.0074(16) -0.0056(15) 0.0061(15)
C32 0.027(2) 0.022(2) 0.046(2) -0.0113(18) -0.0097(18) 0.0028(17)
C33 0.032(2) 0.019(2) 0.056(3) 0.0016(19) -0.003(2) -0.0049(18)
C34 0.035(2) 0.026(2) 0.037(2) 0.0048(18) -0.0022(18) -0.0012(19)
C35 0.0273(19) 0.0216(19) 0.0245(19) 0.0002(15) -0.0044(15) -0.0011(16)
N4 0.0215(15) 0.0233(16) 0.0201(15) 0.0022(13) -0.0027(12) -0.0008(13)
C41 0.0218(18) 0.027(2) 0.0252(19) 0.0089(16) -0.0047(15) -0.0001(16)
C42 0.027(2) 0.026(2) 0.041(2) 0.0154(19) -0.0067(18) -0.0021(18)
C43 0.036(2) 0.021(2) 0.049(3) 0.0047(19) -0.016(2) -0.0028(18)
C44 0.038(2) 0.020(2) 0.037(2) -0.0029(17) -0.0077(19) 0.0020(18)
C45 0.030(2) 0.024(2) 0.0273(19) -0.0021(16) -0.0009(16) -0.0015(17)

loop_
_atom_type_symbol
_atom_type_description
_atom_type_scat_dispersion_real
_atom_type_scat_dispersion_imag
_atom_type_scat_source
C C 0.0033 0.0016 'International Tables Vol C Tables 4.2.6.8 and 6.1.1.4'
H H 0 0 'International Tables Vol C Tables 4.2.6.8 and 6.1.1.4'
N N 0.0061 0.0033 'International Tables Vol C Tables 4.2.6.8 and 6.1.1.4'
O O 0.0106 0.006 'International Tables Vol C Tables 4.2.6.8 and 6.1.1.4'
Cl Cl 0.1484 0.1585 'International Tables Vol C Tables 4.2.6.8 and 6.1.1.4'
Co Co 0.3494 0.9721 'International Tables Vol C Tables 4.2.6.8 and 6.1.1.4'

loop_
_geom_angle_atom_site_label_1
_geom_angle_atom_site_label_2
_geom_angle_atom_site_label_3
_geom_angle
O2 Co1 O1 68.82(10)
O2 Co1 N3 88.86(12)
O1 Co1 N3 84.01(11)
O2 Co1 N2 168.40(11)
O1 Co1 N2 99.68(11)
N3 Co1 N2 91.49(12)
O2 Co1 N1 93.88(11)
O1 Co1 N1 162.51(11)
N3 Co1 N1 93.43(13)
N2 Co1 N1 97.67(12)
O2 Co1 N4 88.98(11)
O1 Co1 N4 88.49(11)
N3 Co1 N4 172.48(12)
N2 Co1 N4 89.19(12)
N1 Co1 N4 93.90(13)
O14 Cl1 O12 112.4(3)
O14 Cl1 O11 110.9(2)
O12 Cl1 O11 109.9(2)
O14 Cl1 O13 110.3(4)
O12 Cl1 O13 105.1(3)
O11 Cl1 O13 108.0(3)
O3 C7 O1 126.5(3)
O3 C7 O2 124.1(3)
O1 C7 O2 109.4(3)
C7 O1 Co1 90.13(19)
C7 O2 Co1 91.7(2)
C1 N1 C3 107.7(3)
C1 N1 C5 107.8(3)
C3 N1 C5 106.3(3)
C1 N1 Co1 113.9(2)
C3 N1 Co1 112.8(2)
C5 N1 Co1 107.9(2)
N1 C1 C2 112.8(3)
N1 C1 H1A 109
C2 C1 H1A 109
N1 C1 H1B 109
C2 C1 H1B 109
H1A C1 H1B 107.8
C21 C2 C1 113.8(3)
C21 C2 H2A 108.8
C1 C2 H2A 108.8
C21 C2 H2B 108.8
C1 C2 H2B 108.8
H2A C2 H2B 107.7
N1 C3 C4 114.7(3)
N1 C3 H3A 108.6
C4 C3 H3A 108.6
N1 C3 H3B 108.6
C4 C3 H3B 108.6
H3A C3 H3B 107.6
C31 C4 C3 109.9(3)
C31 C4 H4A 109.7
C3 C4 H4A 109.7
C31 C4 H4B 109.7
C3 C4 H4B 109.7
H4A C4 H4B 108.2
C6 C5 N1 115.6(3)
C6 C5 H5A 108.4
N1 C5 H5A 108.4
C6 C5 H5B 108.4
N1 C5 H5B 108.4
H5A C5 H5B 107.4
C41 C6 C5 119.7(3)
C41 C6 H6A 107.4
C5 C6 H6A 107.4
C41 C6 H6B 107.4
C5 C6 H6B 107.4
H6A C6 H6B 106.9
C21 N2 C25 118.0(3)
C21 N2 Co1 126.0(2)
C25 N2 Co1 115.8(2)
N2 C21 C22 120.9(3)
N2 C21 C2 119.0(3)
C22 C21 C2 120.1(3)
C23 C22 C21 120.9(4)
C23 C22 H22 119.6
C21 C22 H22 119.6
C22 C23 C24 118.3(4)
C22 C23 H23 120.9
C24 C23 H23 120.9
C25 C24 C23 118.8(4)
C25 C24 H24 120.6
C23 C24 H24 120.6
N2 C25 C24 123.0(4)
N2 C25 H25 118.5
C24 C25 H25 118.5
C35 N3 C31 118.5(3)
C35 N3 Co1 118.4(2)
C31 N3 Co1 120.9(3)
N3 C31 C32 120.6(4)
N3 C31 C4 117.1(3)
C32 C31 C4 122.2(4)
C31 C32 C33 120.1(4)
C31 C32 H32 119.9
C33 C32 H32 119.9
C34 C33 C32 118.7(4)
C34 C33 H33 120.7
C32 C33 H33 120.7
C35 C34 C33 118.4(4)
C35 C34 H34 120.8
C33 C34 H34 120.8
N3 C35 C34 123.4(4)
N3 C35 H35 118.3
C34 C35 H35 118.3
C41 N4 C45 117.0(3)
C41 N4 Co1 127.1(3)
C45 N4 Co1 115.9(2)
N4 C41 C42 121.2(4)
N4 C41 C6 122.1(4)
C42 C41 C6 116.7(4)
C43 C42 C41 120.8(4)
C43 C42 H42 119.6
C41 C42 H42 119.6
C42 C43 C44 118.1(4)
C42 C43 H43 121
C44 C43 H43 121
C45 C44 C43 119.0(4)
C45 C44 H44 120.5
C43 C44 H44 120.5
N4 C45 C44 123.8(4)
N4 C45 H45 118.1
C44 C45 H45 118.1

loop_
_geom_bond_atom_site_label_1
_geom_bond_atom_site_label_2
_geom_bond_distance
Co1 O2 1.892(2)
Co1 O1 1.928(2)
Co1 N3 1.968(3)
Co1 N2 1.991(3)
Co1 N1 2.008(3)
Co1 N4 2.012(3)
Cl1 O14 1.394(4)
Cl1 O12 1.413(4)
Cl1 O11 1.433(3)
Cl1 O13 1.455(5)
C7 O3 1.224(4)
C7 O1 1.322(4)
C7 O2 1.323(4)
N1 C1 1.500(5)
N1 C3 1.507(5)
N1 C5 1.510(5)
C1 C2 1.516(5)
C1 H1A 0.99
C1 H1B 0.99
C2 C21 1.504(5)
C2 H2A 0.99
C2 H2B 0.99
C3 C4 1.530(5)
C3 H3A 0.99
C3 H3B 0.99
C4 C31 1.500(6)
C4 H4A 0.99
C4 H4B 0.99
C5 C6 1.506(6)
C5 H5A 0.99
C5 H5B 0.99
C6 C41 1.505(6)
C6 H6A 0.99
C6 H6B 0.99
N2 C21 1.350(5)
N2 C25 1.358(5)
C21 C22 1.390(5)
C22 C23 1.373(6)
C22 H22 0.95
C23 C24 1.387(6)
C23 H23 0.95
C24 C25 1.378(5)
C24 H24 0.95
C25 H25 0.95
N3 C35 1.347(5)
N3 C31 1.357(5)
C31 C32 1.387(6)
C32 C33 1.390(6)
C32 H32 0.95
C33 C34 1.385(6)
C33 H33 0.95
C34 C35 1.376(6)
C34 H34 0.95
C35 H35 0.95
N4 C41 1.347(5)
N4 C45 1.361(5)
C41 C42 1.401(6)
C42 C43 1.370(6)
C42 H42 0.95
C43 C44 1.381(6)
C43 H43 0.95
C44 C45 1.371(5)
C44 H44 0.95
C45 H45 0.95
